data_4003755
loop_
_publ_author_name
'Zuluaga, Andr\'es Reyes'
'Brock, Aidan J.'
'Pfrunder, Michael C.'
'Phonsri, Wasinee'
'Murray, Keith S.'
'Harding, Phimphaka'
'Micallef, Aaron S.'
'Mullen, Kathleen M.'
'Clegg, Jack K.'
'Harding, David J.'
'McMurtrie, John C.'

_publ_section_title
;
 Three-Way Switchable Single-Crystal-to-Single-Crystal Solvatomorphic Spin
 Crossover in a Molecular Cocrystal
;
_journal_name_full 'Chemistry of Materials'
_journal_paper_doi 10.1021/acs.chemmater.0c03396
_journal_year 2020
_chemical_formula_moiety 'C34 H26 Fe N4 O4, C N S, C2 H3 N'
_chemical_formula_sum 'C37 H29 Fe N6 O4 S'
_chemical_formula_weight 709.57
_chemical_name_systematic
'bis(4-methoxy-2-(((quinolin-8-yl)imino)methyl)phenolato)-iron(iii) thiocyanate acetonitrile solvate'
_space_group_crystal_system triclinic
_space_group_IT_number 2
_space_group_name_Hall '-P 1'
_space_group_name_H-M_alt 'P -1'
_atom_sites_solution_hydrogens geom
_atom_sites_solution_primary dual
_audit_creation_date 2020-07-03
_audit_creation_method
;
Olex2 1.3
(compiled 2020.02.04 svn.rd84adfe8 for OlexSys, GUI svn.r6032)
;
_cell_angle_alpha 61.846(13)
_cell_angle_beta 84.026(10)
_cell_angle_gamma 70.239(10)
_cell_formula_units_Z 2
_cell_length_a 12.3367(12)
_cell_length_b 12.3971(16)
_cell_length_c 12.6262(17)
_cell_measurement_reflns_used 3215
_cell_measurement_temperature 279.9(2)
_cell_measurement_theta_max 26.7080
_cell_measurement_theta_min 2.2710
_cell_volume 1598.7(4)
_computing_cell_refinement 'CrysAlisPro 1.171.40.37a (Rigaku OD, 2019)'
_computing_data_collection 'CrysAlisPro 1.171.40.37a (Rigaku OD, 2019)'
_computing_data_reduction 'CrysAlisPro 1.171.40.37a (Rigaku OD, 2019)'
_computing_molecular_graphics 'Olex2 1.3 (Dolomanov et al., 2009)'
_computing_publication_material 'Olex2 1.3 (Dolomanov et al., 2009)'
_computing_structure_refinement 'SHELXL 2018/3 (Sheldrick, 2015)'
_computing_structure_solution 'SHELXT 2014/5 (Sheldrick, 2014)'
_diffrn_ambient_environment air
_diffrn_ambient_temperature 279.9(2)
_diffrn_detector 'CCD plate'
_diffrn_detector_area_resol_mean 5.8140
_diffrn_detector_type 'Pilatus 300K'
_diffrn_measured_fraction_theta_full 0.998
_diffrn_measured_fraction_theta_max 0.997
_diffrn_measurement_details
;
List of Runs (angles in degrees, time in seconds):

  # Type    Start    End  Width  t~exp~   \w     \q     \k     \f   Frames
--------------------------------------------------------------------------
  1  \w      4.00  40.00   0.50    2.00    --    9.19-101.00 102.00   72
  2  \w    -26.00  18.00   0.50    2.00    --    9.19 101.00-153.00   88
  3  \w    -50.00  19.00   0.50    2.00    --  -10.75 101.00-153.00  138
  4  \w      4.00  35.00   0.50    2.00    --    9.19 -99.00-180.00   62
  5  \w    -67.00 -14.00   0.50    2.00    --    9.19 -37.00 -90.00  106
  6  \w    -42.00  26.00   0.50    2.00    --    9.19 -77.00 -90.00  136
  7  \w     39.00  65.00   0.50    2.00    --    9.19  57.00 -30.00   52
  8  \w     -4.00  24.00   0.50    2.00    --    9.19 -37.00 -90.00   56
  9  \w    -11.00  83.00   0.50    2.00    --    9.19  57.00  60.00  188
 10  \w      5.00  47.00   0.50    2.00    --    9.19 -99.00  30.00   84
 11  \w     12.00  57.00   0.50    2.00    --  -10.75  77.00 150.00   90
 12  \w    -19.00  64.00   0.50    2.00    --  -10.75  57.00   0.00  166
 13  \w    -38.00   6.00   0.50    2.00    --  -10.75  77.00 150.00   88
 14  \w    -22.00   3.00   0.50    2.00    --  -10.75 -77.00  60.00   50
 15  \w    -78.00 -53.00   0.50    2.00    --  -10.75 -77.00  60.00   50
;
_diffrn_measurement_device 'four-circle diffractometer'
_diffrn_measurement_device_type 'XtaLAB Synergy, Dualflex, Pilatus 300K'
_diffrn_measurement_method '\w scans'
_diffrn_orient_matrix_type 'CrysAlisPro convention (1999,Acta A55,543-557)'
_diffrn_orient_matrix_UB_11 -0.0541602000
_diffrn_orient_matrix_UB_12 0.0496278000
_diffrn_orient_matrix_UB_13 -0.0230029000
_diffrn_orient_matrix_UB_21 0.0272642000
_diffrn_orient_matrix_UB_22 0.0394054000
_diffrn_orient_matrix_UB_23 -0.0473806000
_diffrn_orient_matrix_UB_31 -0.0085103000
_diffrn_orient_matrix_UB_32 -0.0266171000
_diffrn_orient_matrix_UB_33 -0.0361077000
_diffrn_radiation_monochromator mirror
_diffrn_radiation_probe x-ray
_diffrn_radiation_type 'Mo K\a'
_diffrn_radiation_wavelength 0.71073
_diffrn_reflns_av_R_equivalents 0.3022
_diffrn_reflns_av_unetI/netI 0.2274
_diffrn_reflns_Laue_measured_fraction_full 0.998
_diffrn_reflns_Laue_measured_fraction_max 0.997
_diffrn_reflns_limit_h_max 16
_diffrn_reflns_limit_h_min -16
_diffrn_reflns_limit_k_max 16
_diffrn_reflns_limit_k_min -16
_diffrn_reflns_limit_l_max 16
_diffrn_reflns_limit_l_min -16
_diffrn_reflns_number 33005
_diffrn_reflns_point_group_measured_fraction_full 0.998
_diffrn_reflns_point_group_measured_fraction_max 0.997
_diffrn_reflns_theta_full 25.242
_diffrn_reflns_theta_max 28.280
_diffrn_reflns_theta_min 2.262
_diffrn_source 'micro-focus sealed X-ray tube'
_diffrn_source_type 'PhotonJet (Mo) X-ray Source'
_exptl_absorpt_coefficient_mu 0.590
_exptl_absorpt_correction_T_max 1.00000
_exptl_absorpt_correction_T_min 0.35761
_exptl_absorpt_correction_type multi-scan
_exptl_absorpt_process_details
;
CrysAlisPro 1.171.40.37a (Rigaku Oxford Diffraction, 2019)
Empirical absorption correction using spherical harmonics,
 implemented in SCALE3 ABSPACK scaling algorithm.
;
_exptl_crystal_colour 'dark brown'
_exptl_crystal_colour_modifier dark
_exptl_crystal_colour_primary brown
_exptl_crystal_density_diffrn 1.474
_exptl_crystal_description needle
_exptl_crystal_F_000 734
_exptl_crystal_preparation 'Combined equal ratios of starting materials'
_exptl_crystal_recrystallization_method 'Slow evaporation of the solvent'
_exptl_crystal_size_max 2
_exptl_crystal_size_mid 1
_exptl_crystal_size_min 1
_refine_diff_density_max 1.458
_refine_diff_density_min -0.854
_refine_diff_density_rms 0.191
_refine_ls_extinction_method none
_refine_ls_goodness_of_fit_ref 0.980
_refine_ls_hydrogen_treatment constr
_refine_ls_matrix_type full
_refine_ls_number_parameters 464
_refine_ls_number_reflns 7918
_refine_ls_number_restraints 3
_refine_ls_restrained_S_all 0.980
_refine_ls_R_factor_all 0.2342
_refine_ls_R_factor_gt 0.1178
_refine_ls_shift/su_max 0.000
_refine_ls_shift/su_mean 0.000
_refine_ls_structure_factor_coef Fsqd
_refine_ls_weighting_details 'w=1/[\s^2^(Fo^2^)+(0.2000P)^2^] where P=(Fo^2^+2Fc^2^)/3'
_refine_ls_weighting_scheme calc
_refine_ls_wR_factor_gt 0.2794
_refine_ls_wR_factor_ref 0.3974
_reflns_Friedel_coverage 0.000
_reflns_number_gt 3166
_reflns_number_total 7918
_reflns_threshold_expression 'I > 2\s(I)'
_cod_data_source_file cm0c03396_si_003.cif
_cod_data_source_block sjcm19ar07_28_280_00
_cod_database_code 4003755
_shelx_shelxl_version_number 2018/3
_chemical_oxdiff_formula 'C30 H20 N4 O4 F4 I2 S1'
_shelx_space_group_comment
;
The symmetry employed for this shelxl refinement is uniquely defined
by the following loop, which should always be used as a source of
symmetry information in preference to the above space-group names.
They are only intended as comments.
;
_shelx_estimated_absorpt_t_max 0.590
_shelx_estimated_absorpt_t_min 0.385
_reflns_odcompleteness_completeness 83.91
_reflns_odcompleteness_iscentric 1
_reflns_odcompleteness_theta 33.33
_olex2_refinement_description
;
1. Fixed Uiso
 At 1.2 times of:
  All C(H) groups
 At 1.5 times of:
  All C(H,H,H) groups
2. Shared sites
{C35A, C35}
3. Restrained distances
 C35-N6 \\sim C35A-N6A
 with sigma of 0.02
 C35-H36b \\sim C35A-H36b
 with sigma of 0.04
 C35-C36 \\sim C35A-C36A
 with sigma of 0.02
 C35-H36c \\sim C35A-H36c
 with sigma of 0.04
 C36-H36a \\sim C36A-H36a
 with sigma of 0.02
 N6-C36 \\sim N6A-C36A
 with sigma of 0.04
 C36-H36b \\sim C36A-H36b
 with sigma of 0.02
 C36-H36c \\sim C36A-H36c
 with sigma of 0.02
 C35-H36a \\sim C35A-H36a
 with sigma of 0.04
4. Uiso/Uaniso restraints and constraints
Uanis(C35A) = Uanis(C35)
5. Others
 Fixed Sof: C35(0.75) N6(0.75) C36(0.75) H36a(0.75) H36b(0.75) H36c(0.75)
 N6A(0.25) C35A(0.25) C36A(0.25) H36d(0.25) H36e(0.25) H36f(0.25)
6.a Aromatic/amide H refined with riding coordinates:
 C24(H24), C2(H2), C3(H3), C8(H8), C10(H10), C26(H26), C00Q(H00Q), C22(H22),
 C6(H6), C18(H18), C15(H15), C31(H31), C12(H12), C19(H19), C32(H32), C11(H11),
 C27(H27), C14(H14), C30(H30), C28(H28)
6.b Idealised Me refined as rotating group:
 C5(H5a,H5b,H5c), C21(H21a,H21b,H21c), C36(H36a,H36b,H36c), C36A(H36d,H36e,H36f)
;
_olex2_exptl_crystal_mounting_method 'Paratone oil'
_olex2_submission_original_sample_id Sjcm19ar07_28_280_00
_olex2_submission_special_instructions 'No special instructions were received'
_oxdiff_exptl_absorpt_empirical_details
;
Empirical correction (ABSPACK) includes:
- Absorption correction using spherical harmonics
- Frame scaling
;
_oxdiff_exptl_absorpt_empirical_full_max 4.565
_oxdiff_exptl_absorpt_empirical_full_min 0.181

loop_
_space_group_symop_operation_xyz
'x, y, z'
'-x, -y, -z'

loop_
_atom_site_label
_atom_site_type_symbol
_atom_site_fract_x
_atom_site_fract_y
_atom_site_fract_z
_atom_site_U_iso_or_equiv
_atom_site_adp_type
_atom_site_occupancy
_atom_site_site_symmetry_order
_atom_site_calc_flag
_atom_site_refinement_flags_posn
_atom_site_refinement_flags_adp
_atom_site_refinement_flags_occupancy
_atom_site_disorder_assembly
_atom_site_disorder_group
Fe1 Fe 0.37210(8) 0.77451(10) 0.54403(10) 0.0463(4) Uani 1 1 d . . . . .
S1 S 0.9197(3) 0.3181(4) 0.6786(4) 0.1164(14) Uani 1 1 d . . . . .
O3 O 0.5121(4) 0.6534(5) 0.6273(5) 0.0484(13) Uani 1 1 d . . . . .
O1 O 0.4417(4) 0.8501(5) 0.3987(5) 0.0505(13) Uani 1 1 d . . . . .
N1 N 0.3496(5) 0.6446(6) 0.5126(5) 0.0429(14) Uani 1 1 d . . . . .
N3 N 0.3820(5) 0.9064(6) 0.5798(6) 0.0446(14) Uani 1 1 d . . . . .
O2 O 0.5638(5) 0.7090(6) 0.0371(5) 0.0668(16) Uani 1 1 d . . . . .
N2 N 0.2903(5) 0.6968(6) 0.6902(6) 0.0438(14) Uani 1 1 d . . . . .
N4 N 0.2221(5) 0.9038(5) 0.4641(6) 0.0427(14) Uani 1 1 d . . . . .
O4 O 0.8376(5) 0.6906(6) 0.8646(6) 0.0655(16) Uani 1 1 d . . . . .
C16 C 0.2565(6) 0.6017(7) 0.6930(7) 0.0477(18) Uani 1 1 d . . . . .
C23 C 0.5677(6) 0.7869(7) 0.6882(7) 0.0478(18) Uani 1 1 d . . . . .
C1 C 0.4688(6) 0.8093(7) 0.3174(7) 0.0449(17) Uani 1 1 d . . . . .
C7 C 0.4461(6) 0.6996(8) 0.3257(7) 0.0478(18) Uani 1 1 d . . . . .
C9 C 0.2853(6) 0.5717(7) 0.5963(7) 0.0475(18) Uani 1 1 d . . . . .
C24 C 0.4682(6) 0.8984(7) 0.6366(7) 0.0464(18) Uani 1 1 d . . . . .
H24 H 0.464720 0.970632 0.644015 0.056 Uiso 1 1 calc R U . . .
C13 C 0.1933(7) 0.5380(8) 0.7867(7) 0.0527(19) Uani 1 1 d . . . . .
C2 C 0.5230(7) 0.8735(8) 0.2185(8) 0.055(2) Uani 1 1 d . . . . .
H2 H 0.541049 0.942849 0.213115 0.066 Uiso 1 1 calc R U . . .
C3 C 0.5517(7) 0.8403(8) 0.1273(8) 0.055(2) Uani 1 1 d . . . . .
H3 H 0.585310 0.888930 0.060354 0.066 Uiso 1 1 calc R U . . .
C8 C 0.3885(6) 0.6247(7) 0.4209(8) 0.0503(19) Uani 1 1 d . . . . .
H8 H 0.377613 0.555681 0.417570 0.060 Uiso 1 1 calc R U . . .
C20 C 0.7504(7) 0.6932(8) 0.8021(8) 0.054(2) Uani 1 1 d . . . . .
C10 C 0.2491(7) 0.4783(8) 0.5959(8) 0.058(2) Uani 1 1 d . . . . .
H10 H 0.266459 0.457741 0.532769 0.069 Uiso 1 1 calc R U . . .
C25 C 0.2841(6) 1.0219(7) 0.5346(8) 0.0490(18) Uani 1 1 d . . . . .
C26 C 0.2626(7) 1.1319(8) 0.5470(8) 0.054(2) Uani 1 1 d . . . . .
H26 H 0.316433 1.136438 0.589763 0.065 Uiso 1 1 calc R U . . .
C4 C 0.5300(7) 0.7318(8) 0.1357(8) 0.0530(19) Uani 1 1 d . . . . .
C00Q C 0.2665(6) 0.7251(8) 0.7823(7) 0.053(2) Uani 1 1 d . . . . .
H00Q H 0.292056 0.787787 0.781765 0.063 Uiso 1 1 calc R U . . .
C22 C 0.6533(6) 0.7957(8) 0.7493(7) 0.0505(19) Uani 1 1 d . . . . .
H22 H 0.642189 0.871965 0.752722 0.061 Uiso 1 1 calc R U . . .
C33 C 0.2010(6) 1.0164(8) 0.4702(8) 0.0505(19) Uani 1 1 d . . . . .
C17 C 0.5854(6) 0.6719(7) 0.6808(7) 0.0444(17) Uani 1 1 d . . . . .
C6 C 0.4785(7) 0.6649(8) 0.2315(7) 0.0507(19) Uani 1 1 d . . . . .
H6 H 0.463680 0.594022 0.236393 0.061 Uiso 1 1 calc R U . . .
C18 C 0.6884(6) 0.5690(8) 0.7363(8) 0.053(2) Uani 1 1 d . . . . .
H18 H 0.702433 0.492423 0.732494 0.063 Uiso 1 1 calc R U . . .
C15 C 0.2061(7) 0.6658(9) 0.8771(8) 0.061(2) Uani 1 1 d . . . . .
H15 H 0.190920 0.689249 0.938424 0.073 Uiso 1 1 calc R U . . .
C31 C 0.0447(7) 1.0021(9) 0.3430(9) 0.064(2) Uani 1 1 d . . . . .
H31 H -0.005789 0.995211 0.298487 0.076 Uiso 1 1 calc R U . . .
C12 C 0.1573(7) 0.4413(9) 0.7835(8) 0.062(2) Uani 1 1 d . . . . .
H12 H 0.114897 0.398298 0.844266 0.074 Uiso 1 1 calc R U . . .
C29 C 0.0987(7) 1.1250(8) 0.4161(8) 0.058(2) Uani 1 1 d . . . . .
C19 C 0.7687(7) 0.5787(8) 0.7960(8) 0.055(2) Uani 1 1 d . . . . .
H19 H 0.835701 0.508673 0.832482 0.066 Uiso 1 1 calc R U . . .
C32 C 0.1466(6) 0.8969(8) 0.4013(8) 0.055(2) Uani 1 1 d . . . . .
H32 H 0.161169 0.821101 0.395733 0.066 Uiso 1 1 calc R U . . .
C5 C 0.5200(8) 0.6185(9) 0.0306(9) 0.069(3) Uani 1 1 d . . . . .
H5A H 0.539785 0.614848 -0.043444 0.104 Uiso 1 1 calc R U . . .
H5B H 0.437602 0.646003 0.033714 0.104 Uiso 1 1 calc R U . . .
H5C H 0.553457 0.534204 0.097298 0.104 Uiso 1 1 calc R U . . .
C11 C 0.1861(8) 0.4133(9) 0.6896(9) 0.069(3) Uani 1 1 d . . . . .
H11 H 0.163691 0.349790 0.687640 0.082 Uiso 1 1 calc R U . . .
N5 N 0.9658(8) 0.2523(11) 0.9154(10) 0.098(3) Uani 1 1 d . . . . .
C21 C 0.8122(8) 0.7973(9) 0.8891(9) 0.066(2) Uani 1 1 d . . . . .
H21A H 0.793962 0.876535 0.814716 0.099 Uiso 1 1 calc R U . . .
H21B H 0.878115 0.788189 0.930763 0.099 Uiso 1 1 calc R U . . .
H21C H 0.747489 0.799041 0.938283 0.099 Uiso 1 1 calc R U . . .
C27 C 0.1628(7) 1.2348(9) 0.4968(9) 0.067(3) Uani 1 1 d . . . . .
H27 H 0.149949 1.306976 0.507987 0.081 Uiso 1 1 calc R U . . .
C14 C 0.1683(7) 0.5722(9) 0.8814(8) 0.057(2) Uani 1 1 d . . . . .
H14 H 0.127060 0.531651 0.945117 0.068 Uiso 1 1 calc R U . . .
C30 C 0.0206(7) 1.1110(10) 0.3512(9) 0.069(3) Uani 1 1 d . . . . .
H30 H -0.047742 1.178476 0.314404 0.083 Uiso 1 1 calc R U . . .
C28 C 0.0816(7) 1.2349(8) 0.4311(9) 0.065(2) Uani 1 1 d . . . . .
H28 H 0.015663 1.306905 0.396629 0.078 Uiso 1 1 calc R U . . .
C35 C 0.2573(12) 0.9420(13) 0.9335(16) 0.102(4) Uani 0.75 1 d D . P A 1
C34 C 0.9465(9) 0.2801(12) 0.8183(14) 0.089(3) Uani 1 1 d . . . . .
N6 N 0.3066(15) 0.9260(19) 0.8620(18) 0.110(6) Uani 0.75 1 d D . P A 1
C36 C 0.1964(17) 0.956(2) 1.041(2) 0.128(10) Uani 0.75 1 d D . P A 1
H36A H 0.136595 1.039119 1.012130 0.192 Uiso 0.75 1 calc R U P A 1
H36B H 0.251339 0.950022 1.093722 0.192 Uiso 0.75 1 calc R U P A 1
H36C H 0.163056 0.888774 1.083678 0.192 Uiso 0.75 1 calc R U P A 1
N6A N 0.223(5) 0.994(4) 0.837(2) 0.101(17) Uani 0.25 1 d D . P B 2
C35A C 0.2573(12) 0.9420(13) 0.9335(16) 0.102(4) Uani 0.25 1 d D . P B 2
C36A C 0.251(3) 0.924(6) 1.063(3) 0.074(14) Uani 0.25 1 d D . P B 2
H36D H 0.264777 0.995177 1.064087 0.111 Uiso 0.25 1 calc R U P B 2
H36E H 0.307618 0.844365 1.114760 0.111 Uiso 0.25 1 calc R U P B 2
H36F H 0.175187 0.922726 1.089342 0.111 Uiso 0.25 1 calc R U P B 2

loop_
_atom_site_aniso_label
_atom_site_aniso_U_11
_atom_site_aniso_U_22
_atom_site_aniso_U_33
_atom_site_aniso_U_23
_atom_site_aniso_U_13
_atom_site_aniso_U_12
Fe1 0.0461(6) 0.0521(7) 0.0581(8) -0.0369(6) 0.0036(5) -0.0198(5)
S1 0.104(2) 0.163(4) 0.144(3) -0.116(3) 0.019(2) -0.051(2)
O3 0.047(3) 0.049(3) 0.065(3) -0.037(3) 0.004(2) -0.019(2)
O1 0.057(3) 0.057(3) 0.064(4) -0.044(3) 0.018(3) -0.032(2)
N1 0.049(3) 0.044(3) 0.045(4) -0.023(3) 0.003(3) -0.023(3)
N3 0.046(3) 0.042(3) 0.053(4) -0.028(3) 0.007(3) -0.017(3)
O2 0.087(4) 0.079(4) 0.064(4) -0.050(4) 0.024(3) -0.042(3)
N2 0.044(3) 0.050(4) 0.049(4) -0.029(3) 0.005(3) -0.020(3)
N4 0.043(3) 0.039(3) 0.052(4) -0.022(3) 0.003(3) -0.021(2)
O4 0.058(3) 0.073(4) 0.078(4) -0.044(4) -0.010(3) -0.019(3)
C16 0.046(4) 0.051(4) 0.051(5) -0.026(4) -0.002(3) -0.018(3)
C23 0.049(4) 0.052(4) 0.058(5) -0.035(4) 0.004(3) -0.019(3)
C1 0.040(3) 0.054(4) 0.057(5) -0.035(4) 0.006(3) -0.022(3)
C7 0.042(4) 0.056(5) 0.065(5) -0.042(4) 0.006(3) -0.019(3)
C9 0.052(4) 0.049(4) 0.053(5) -0.027(4) 0.001(3) -0.024(3)
C24 0.045(4) 0.047(4) 0.062(5) -0.036(4) 0.002(3) -0.015(3)
C13 0.053(4) 0.059(5) 0.051(5) -0.026(4) 0.002(4) -0.023(4)
C2 0.063(5) 0.054(5) 0.068(6) -0.040(5) 0.016(4) -0.029(4)
C3 0.063(5) 0.060(5) 0.059(5) -0.034(5) 0.016(4) -0.034(4)
C8 0.058(4) 0.048(4) 0.064(5) -0.035(4) -0.002(4) -0.023(4)
C20 0.056(4) 0.063(5) 0.058(5) -0.036(5) 0.003(4) -0.026(4)
C10 0.059(5) 0.064(5) 0.068(6) -0.039(5) 0.002(4) -0.028(4)
C25 0.044(4) 0.040(4) 0.064(5) -0.030(4) 0.001(3) -0.006(3)
C26 0.063(5) 0.048(4) 0.059(5) -0.032(4) 0.003(4) -0.017(4)
C4 0.057(4) 0.063(5) 0.055(5) -0.038(5) 0.017(4) -0.026(4)
C00Q 0.052(4) 0.054(5) 0.054(5) -0.028(4) -0.009(4) -0.014(4)
C22 0.051(4) 0.058(5) 0.064(5) -0.043(5) 0.009(4) -0.021(4)
C33 0.045(4) 0.052(5) 0.061(5) -0.035(4) 0.008(3) -0.013(3)
C17 0.048(4) 0.047(4) 0.055(5) -0.032(4) 0.006(3) -0.023(3)
C6 0.060(4) 0.051(5) 0.054(5) -0.031(4) 0.007(4) -0.025(4)
C18 0.046(4) 0.054(5) 0.072(6) -0.040(5) 0.002(4) -0.018(3)
C15 0.066(5) 0.072(6) 0.058(6) -0.040(5) 0.005(4) -0.024(4)
C31 0.060(5) 0.071(6) 0.069(6) -0.035(5) -0.005(4) -0.026(4)
C12 0.065(5) 0.071(6) 0.057(5) -0.026(5) 0.011(4) -0.040(4)
C29 0.049(4) 0.059(5) 0.065(6) -0.032(5) 0.003(4) -0.011(4)
C19 0.051(4) 0.052(5) 0.062(5) -0.029(4) -0.004(4) -0.012(3)
C32 0.049(4) 0.064(5) 0.065(5) -0.038(5) -0.004(4) -0.019(4)
C5 0.083(6) 0.079(6) 0.078(7) -0.056(6) 0.016(5) -0.037(5)
C11 0.074(6) 0.072(6) 0.086(7) -0.046(6) 0.001(5) -0.038(5)
N5 0.092(7) 0.117(8) 0.098(8) -0.061(7) -0.010(6) -0.028(6)
C21 0.075(6) 0.077(6) 0.067(6) -0.041(5) 0.003(5) -0.037(5)
C27 0.067(5) 0.061(6) 0.087(7) -0.050(6) 0.007(5) -0.013(4)
C14 0.053(4) 0.070(6) 0.051(5) -0.028(5) 0.011(4) -0.025(4)
C30 0.048(4) 0.082(7) 0.078(7) -0.043(6) -0.005(4) -0.012(4)
C28 0.049(4) 0.052(5) 0.087(7) -0.038(5) -0.004(4) 0.003(4)
C35 0.106(9) 0.081(8) 0.147(14) -0.063(10) 0.005(9) -0.048(7)
C34 0.076(7) 0.087(8) 0.134(11) -0.074(9) 0.017(7) -0.030(6)
N6 0.120(12) 0.135(15) 0.130(14) -0.107(13) 0.032(10) -0.044(10)
C36 0.101(16) 0.14(2) 0.22(3) -0.14(2) 0.098(16) -0.068(15)
N6A 0.23(6) 0.07(3) 0.025(17) -0.012(18) 0.03(3) -0.09(3)
C35A 0.106(9) 0.081(8) 0.147(14) -0.063(10) 0.005(9) -0.048(7)
C36A 0.03(2) 0.10(4) 0.10(3) -0.07(3) 0.039(19) -0.02(2)

loop_
_atom_type_symbol
_atom_type_description
_atom_type_scat_dispersion_real
_atom_type_scat_dispersion_imag
_atom_type_scat_source
C C 0.0033 0.0016 'International Tables Vol C Tables 4.2.6.8 and 6.1.1.4'
H H 0.0000 0.0000 'International Tables Vol C Tables 4.2.6.8 and 6.1.1.4'
Fe Fe 0.3463 0.8444 'International Tables Vol C Tables 4.2.6.8 and 6.1.1.4'
N N 0.0061 0.0033 'International Tables Vol C Tables 4.2.6.8 and 6.1.1.4'
O O 0.0106 0.0060 'International Tables Vol C Tables 4.2.6.8 and 6.1.1.4'
S S 0.1246 0.1234 'International Tables Vol C Tables 4.2.6.8 and 6.1.1.4'

loop_
_geom_angle_atom_site_label_1
_geom_angle_atom_site_label_2
_geom_angle_atom_site_label_3
_geom_angle
_geom_angle_site_symmetry_1
_geom_angle_site_symmetry_3
_geom_angle_publ_flag
O3 Fe1 O1 93.4(2) . . ?
O3 Fe1 N1 88.4(2) . . ?
O3 Fe1 N3 94.7(2) . . ?
O3 Fe1 N2 89.5(2) . . ?
O3 Fe1 N4 176.8(2) . . ?
O1 Fe1 N1 95.3(2) . . ?
O1 Fe1 N3 88.1(2) . . ?
O1 Fe1 N2 176.2(2) . . ?
O1 Fe1 N4 88.9(2) . . ?
N1 Fe1 N2 82.5(2) . . ?
N1 Fe1 N4 93.6(2) . . ?
N3 Fe1 N1 175.3(3) . . ?
N3 Fe1 N2 94.0(2) . . ?
N3 Fe1 N4 83.2(2) . . ?
N4 Fe1 N2 88.2(2) . . ?
C17 O3 Fe1 126.3(4) . . ?
C1 O1 Fe1 126.6(5) . . ?
C9 N1 Fe1 114.8(4) . . ?
C8 N1 Fe1 124.3(5) . . ?
C8 N1 C9 120.9(6) . . ?
C24 N3 Fe1 125.9(5) . . ?
C24 N3 C25 120.0(6) . . ?
C25 N3 Fe1 114.1(4) . . ?
C4 O2 C5 114.3(7) . . ?
C16 N2 Fe1 112.4(5) . . ?
C00Q N2 Fe1 129.1(5) . . ?
C00Q N2 C16 118.5(7) . . ?
C33 N4 Fe1 112.6(4) . . ?
C32 N4 Fe1 128.3(5) . . ?
C32 N4 C33 118.9(6) . . ?
C20 O4 C21 115.4(6) . . ?
N2 C16 C9 117.3(7) . . ?
N2 C16 C13 121.3(6) . . ?
C13 C16 C9 121.4(7) . . ?
C24 C23 C22 116.3(6) . . ?
C17 C23 C24 123.6(6) . . ?
C17 C23 C22 120.1(6) . . ?
O1 C1 C7 123.9(7) . . ?
O1 C1 C2 119.0(6) . . ?
C2 C1 C7 117.1(6) . . ?
C8 C7 C1 123.9(6) . . ?
C6 C7 C1 118.9(8) . . ?
C6 C7 C8 117.1(6) . . ?
N1 C9 C16 112.8(6) . . ?
C10 C9 N1 129.1(7) . . ?
C10 C9 C16 118.1(8) . . ?
N3 C24 C23 124.4(6) . . ?
N3 C24 H24 117.8 . . ?
C23 C24 H24 117.8 . . ?
C16 C13 C12 119.0(7) . . ?
C16 C13 C14 118.4(7) . . ?
C14 C13 C12 122.6(8) . . ?
C1 C2 H2 118.4 . . ?
C3 C2 C1 123.2(7) . . ?
C3 C2 H2 118.4 . . ?
C2 C3 H3 120.2 . . ?
C2 C3 C4 119.6(8) . . ?
C4 C3 H3 120.2 . . ?
N1 C8 C7 125.6(6) . . ?
N1 C8 H8 117.2 . . ?
C7 C8 H8 117.2 . . ?
O4 C20 C19 114.7(7) . . ?
C22 C20 O4 124.9(6) . . ?
C22 C20 C19 120.4(7) . . ?
C9 C10 H10 119.5 . . ?
C9 C10 C11 121.0(7) . . ?
C11 C10 H10 119.5 . . ?
C26 C25 N3 128.8(7) . . ?
C26 C25 C33 118.8(6) . . ?
C33 C25 N3 112.4(6) . . ?
C25 C26 H26 119.6 . . ?
C27 C26 C25 120.8(7) . . ?
C27 C26 H26 119.6 . . ?
O2 C4 C3 113.5(7) . . ?
C6 C4 O2 127.1(7) . . ?
C6 C4 C3 119.3(7) . . ?
N2 C00Q H00Q 118.4 . . ?
N2 C00Q C15 123.1(7) . . ?
C15 C00Q H00Q 118.4 . . ?
C23 C22 H22 119.9 . . ?
C20 C22 C23 120.1(6) . . ?
C20 C22 H22 119.9 . . ?
N4 C33 C25 117.5(6) . . ?
N4 C33 C29 122.6(7) . . ?
C25 C33 C29 119.9(6) . . ?
O3 C17 C23 125.0(6) . . ?
O3 C17 C18 117.7(6) . . ?
C18 C17 C23 117.3(6) . . ?
C7 C6 H6 119.1 . . ?
C4 C6 C7 121.8(7) . . ?
C4 C6 H6 119.1 . . ?
C17 C18 H18 119.1 . . ?
C19 C18 C17 121.8(6) . . ?
C19 C18 H18 119.1 . . ?
C00Q C15 H15 120.0 . . ?
C14 C15 C00Q 120.0(7) . . ?
C14 C15 H15 120.0 . . ?
C32 C31 H31 119.7 . . ?
C30 C31 H31 119.7 . . ?
C30 C31 C32 120.5(7) . . ?
C13 C12 H12 120.6 . . ?
C11 C12 C13 118.8(8) . . ?
C11 C12 H12 120.6 . . ?
C33 C29 C30 115.8(7) . . ?
C28 C29 C33 118.8(7) . . ?
C28 C29 C30 125.4(7) . . ?
C20 C19 H19 119.8 . . ?
C18 C19 C20 120.3(7) . . ?
C18 C19 H19 119.8 . . ?
N4 C32 C31 121.5(7) . . ?
N4 C32 H32 119.2 . . ?
C31 C32 H32 119.2 . . ?
O2 C5 H5A 109.5 . . ?
O2 C5 H5B 109.5 . . ?
O2 C5 H5C 109.5 . . ?
H5A C5 H5B 109.5 . . ?
H5A C5 H5C 109.5 . . ?
H5B C5 H5C 109.5 . . ?
C10 C11 H11 119.2 . . ?
C12 C11 C10 121.6(8) . . ?
C12 C11 H11 119.2 . . ?
O4 C21 H21A 109.5 . . ?
O4 C21 H21B 109.5 . . ?
O4 C21 H21C 109.5 . . ?
H21A C21 H21B 109.5 . . ?
H21A C21 H21C 109.5 . . ?
H21B C21 H21C 109.5 . . ?
C26 C27 H27 118.8 . . ?
C28 C27 C26 122.3(7) . . ?
C28 C27 H27 118.8 . . ?
C13 C14 H14 120.7 . . ?
C15 C14 C13 118.7(8) . . ?
C15 C14 H14 120.7 . . ?
C31 C30 C29 120.6(8) . . ?
C31 C30 H30 119.7 . . ?
C29 C30 H30 119.7 . . ?
C29 C28 H28 120.3 . . ?
C27 C28 C29 119.3(7) . . ?
C27 C28 H28 120.3 . . ?
N6 C35 C36 175(2) . . ?
N5 C34 S1 179.2(12) . . ?
C35 C36 H36A 109.5 . . ?
C35 C36 H36B 109.5 . . ?
C35 C36 H36C 109.5 . . ?
H36A C36 H36B 109.5 . . ?
H36A C36 H36C 109.5 . . ?
H36B C36 H36C 109.5 . . ?
N6A C35A C36A 152(3) . . ?
C35A C36A H36D 109.5 . . ?
C35A C36A H36E 109.5 . . ?
C35A C36A H36F 109.5 . . ?
H36D C36A H36E 109.5 . . ?
H36D C36A H36F 109.5 . . ?
H36E C36A H36F 109.5 . . ?

loop_
_geom_bond_atom_site_label_1
_geom_bond_atom_site_label_2
_geom_bond_distance
_geom_bond_site_symmetry_2
_geom_bond_publ_flag
Fe1 O3 1.865(5) . ?
Fe1 O1 1.891(6) . ?
Fe1 N1 1.938(5) . ?
Fe1 N3 1.933(5) . ?
Fe1 N2 1.986(6) . ?
Fe1 N4 1.966(6) . ?
S1 C34 1.635(15) . ?
O3 C17 1.320(7) . ?
O1 C1 1.313(8) . ?
N1 C9 1.404(10) . ?
N1 C8 1.306(9) . ?
N3 C24 1.295(9) . ?
N3 C25 1.428(9) . ?
O2 C4 1.395(9) . ?
O2 C5 1.436(9) . ?
N2 C16 1.363(9) . ?
N2 C00Q 1.343(9) . ?
N4 C33 1.368(9) . ?
N4 C32 1.334(8) . ?
O4 C20 1.382(8) . ?
O4 C21 1.425(9) . ?
C16 C9 1.416(10) . ?
C16 C13 1.404(12) . ?
C23 C24 1.418(10) . ?
C23 C22 1.431(9) . ?
C23 C17 1.413(9) . ?
C1 C7 1.434(10) . ?
C1 C2 1.374(11) . ?
C7 C8 1.424(12) . ?
C7 C6 1.423(10) . ?
C9 C10 1.378(10) . ?
C24 H24 0.9300 . ?
C13 C12 1.430(11) . ?
C13 C14 1.421(11) . ?
C2 H2 0.9300 . ?
C2 C3 1.374(10) . ?
C3 H3 0.9300 . ?
C3 C4 1.412(11) . ?
C8 H8 0.9300 . ?
C20 C22 1.352(11) . ?
C20 C19 1.399(10) . ?
C10 H10 0.9300 . ?
C10 C11 1.409(13) . ?
C25 C26 1.379(9) . ?
C25 C33 1.411(10) . ?
C26 H26 0.9300 . ?
C26 C27 1.372(11) . ?
C4 C6 1.342(11) . ?
C00Q H00Q 0.9300 . ?
C00Q C15 1.372(12) . ?
C22 H22 0.9300 . ?
C33 C29 1.426(10) . ?
C17 C18 1.407(10) . ?
C6 H6 0.9300 . ?
C18 H18 0.9300 . ?
C18 C19 1.372(10) . ?
C15 H15 0.9300 . ?
C15 C14 1.366(12) . ?
C31 H31 0.9300 . ?
C31 C32 1.414(11) . ?
C31 C30 1.333(12) . ?
C12 H12 0.9300 . ?
C12 C11 1.368(12) . ?
C29 C30 1.429(11) . ?
C29 C28 1.406(11) . ?
C19 H19 0.9300 . ?
C32 H32 0.9300 . ?
C5 H5A 0.9600 . ?
C5 H5B 0.9600 . ?
C5 H5C 0.9600 . ?
C11 H11 0.9300 . ?
N5 C34 1.133(15) . ?
C21 H21A 0.9600 . ?
C21 H21B 0.9600 . ?
C21 H21C 0.9600 . ?
C27 H27 0.9300 . ?
C27 C28 1.364(12) . ?
C14 H14 0.9300 . ?
C30 H30 0.9300 . ?
C28 H28 0.9300 . ?
C35 N6 1.095(17) . ?
C35 C36 1.54(2) . ?
C36 H36A 0.9600 . ?
C36 H36B 0.9600 . ?
C36 H36C 0.9600 . ?
N6A C35A 1.12(2) . ?
C35A C36A 1.54(3) . ?
C36A H36D 0.9600 . ?
C36A H36E 0.9600 . ?
C36A H36F 0.9600 . ?

loop_
_geom_torsion_atom_site_label_1
_geom_torsion_atom_site_label_2
_geom_torsion_atom_site_label_3
_geom_torsion_atom_site_label_4
_geom_torsion
_geom_torsion_site_symmetry_1
_geom_torsion_site_symmetry_2
_geom_torsion_site_symmetry_3
_geom_torsion_site_symmetry_4
_geom_torsion_publ_flag
Fe1 O3 C17 C23 2.6(11) . . . . ?
Fe1 O3 C17 C18 -178.3(5) . . . . ?
Fe1 O1 C1 C7 1.7(10) . . . . ?
Fe1 O1 C1 C2 -177.7(5) . . . . ?
Fe1 N1 C9 C16 -4.4(8) . . . . ?
Fe1 N1 C9 C10 176.0(7) . . . . ?
Fe1 N1 C8 C7 -4.5(11) . . . . ?
Fe1 N3 C24 C23 -3.9(12) . . . . ?
Fe1 N3 C25 C26 178.2(8) . . . . ?
Fe1 N3 C25 C33 -1.4(9) . . . . ?
Fe1 N2 C16 C9 1.1(8) . . . . ?
Fe1 N2 C16 C13 -177.5(6) . . . . ?
Fe1 N2 C00Q C15 178.2(6) . . . . ?
Fe1 N4 C33 C25 -2.5(9) . . . . ?
Fe1 N4 C33 C29 178.5(7) . . . . ?
Fe1 N4 C32 C31 -176.2(6) . . . . ?
O3 Fe1 O1 C1 83.9(6) . . . . ?
O3 C17 C18 C19 -178.8(8) . . . . ?
O1 Fe1 O3 C17 84.8(6) . . . . ?
O1 C1 C7 C8 2.0(11) . . . . ?
O1 C1 C7 C6 179.5(6) . . . . ?
O1 C1 C2 C3 -178.1(7) . . . . ?
N1 Fe1 O3 C17 -179.9(6) . . . . ?
N1 Fe1 O1 C1 -4.8(6) . . . . ?
N1 C9 C10 C11 178.9(8) . . . . ?
N3 Fe1 O3 C17 -3.5(6) . . . . ?
N3 Fe1 O1 C1 178.4(6) . . . . ?
N3 C25 C26 C27 179.9(9) . . . . ?
N3 C25 C33 N4 2.5(11) . . . . ?
N3 C25 C33 C29 -178.5(7) . . . . ?
O2 C4 C6 C7 -178.8(7) . . . . ?
N2 Fe1 O3 C17 -97.5(6) . . . . ?
N2 C16 C9 N1 2.1(9) . . . . ?
N2 C16 C9 C10 -178.3(7) . . . . ?
N2 C16 C13 C12 178.3(7) . . . . ?
N2 C16 C13 C14 -2.0(11) . . . . ?
N2 C00Q C15 C14 0.7(12) . . . . ?
N4 Fe1 O1 C1 -98.3(6) . . . . ?
N4 C33 C29 C30 -2.0(13) . . . . ?
N4 C33 C29 C28 177.3(8) . . . . ?
O4 C20 C22 C23 -179.1(8) . . . . ?
O4 C20 C19 C18 180.0(8) . . . . ?
C16 N2 C00Q C15 -2.3(11) . . . . ?
C16 C9 C10 C11 -0.6(12) . . . . ?
C16 C13 C12 C11 0.4(12) . . . . ?
C16 C13 C14 C15 0.4(11) . . . . ?
C23 C17 C18 C19 0.4(12) . . . . ?
C1 C7 C8 N1 -0.4(12) . . . . ?
C1 C7 C6 C4 0.2(11) . . . . ?
C1 C2 C3 C4 -2.8(13) . . . . ?
C7 C1 C2 C3 2.4(12) . . . . ?
C9 N1 C8 C7 174.5(7) . . . . ?
C9 C16 C13 C12 -0.2(11) . . . . ?
C9 C16 C13 C14 179.5(7) . . . . ?
C9 C10 C11 C12 0.9(14) . . . . ?
C24 N3 C25 C26 -3.4(13) . . . . ?
C24 N3 C25 C33 177.0(7) . . . . ?
C24 C23 C22 C20 179.4(8) . . . . ?
C24 C23 C17 O3 -0.9(13) . . . . ?
C24 C23 C17 C18 179.9(8) . . . . ?
C13 C16 C9 N1 -179.3(7) . . . . ?
C13 C16 C9 C10 0.3(11) . . . . ?
C13 C12 C11 C10 -0.8(13) . . . . ?
C2 C1 C7 C8 -178.6(7) . . . . ?
C2 C1 C7 C6 -1.1(10) . . . . ?
C2 C3 C4 O2 -179.8(7) . . . . ?
C2 C3 C4 C6 1.8(12) . . . . ?
C3 C4 C6 C7 -0.6(12) . . . . ?
C8 N1 C9 C16 176.5(6) . . . . ?
C8 N1 C9 C10 -3.1(12) . . . . ?
C8 C7 C6 C4 177.9(7) . . . . ?
C25 N3 C24 C23 177.9(7) . . . . ?
C25 C26 C27 C28 -1.3(15) . . . . ?
C25 C33 C29 C30 179.1(8) . . . . ?
C25 C33 C29 C28 -1.6(13) . . . . ?
C26 C25 C33 N4 -177.1(8) . . . . ?
C26 C25 C33 C29 1.9(13) . . . . ?
C26 C27 C28 C29 1.6(16) . . . . ?
C00Q N2 C16 C9 -178.5(6) . . . . ?
C00Q N2 C16 C13 3.0(10) . . . . ?
C00Q C15 C14 C13 0.3(12) . . . . ?
C22 C23 C24 N3 -179.0(8) . . . . ?
C22 C23 C17 O3 179.7(7) . . . . ?
C22 C23 C17 C18 0.6(12) . . . . ?
C22 C20 C19 C18 0.0(14) . . . . ?
C33 N4 C32 C31 -1.1(12) . . . . ?
C33 C25 C26 C27 -0.5(13) . . . . ?
C33 C29 C30 C31 -0.3(15) . . . . ?
C33 C29 C28 C27 -0.1(15) . . . . ?
C17 C23 C24 N3 1.6(13) . . . . ?
C17 C23 C22 C20 -1.2(12) . . . . ?
C17 C18 C19 C20 -0.7(14) . . . . ?
C6 C7 C8 N1 -177.9(7) . . . . ?
C12 C13 C14 C15 -180.0(8) . . . . ?
C19 C20 C22 C23 0.9(13) . . . . ?
C32 N4 C33 C25 -178.3(8) . . . . ?
C32 N4 C33 C29 2.7(12) . . . . ?
C32 C31 C30 C29 1.9(15) . . . . ?
C5 O2 C4 C3 -166.9(7) . . . . ?
C5 O2 C4 C6 11.3(12) . . . . ?
C21 O4 C20 C22 10.0(13) . . . . ?
C21 O4 C20 C19 -170.0(8) . . . . ?
C14 C13 C12 C11 -179.2(8) . . . . ?
C30 C31 C32 N4 -1.2(14) . . . . ?
C30 C29 C28 C27 179.1(10) . . . . ?
C28 C29 C30 C31 -179.6(10) . . . . ?
